data_1529600
loop_
_publ_author_name
'Battle, P.D.'
'Gibb, T.C.'
'Lightfoot, P.'

_publ_section_title
;
 The crystal and magnetic structures of Sr2 Co Fe O5
;
_journal_name_full 'Journal of Solid State Chemistry'
_journal_page_first 334
_journal_page_last 339
_journal_volume 76
_journal_year 1988
_chemical_formula_sum 'Co Fe O5 Sr2'
_chemical_name_systematic 'Sr2 Co Fe O5'
_space_group_IT_number 74
_symmetry_space_group_name_Hall '-I 2 2b'
_symmetry_space_group_name_H-M 'I c m m'
_cell_angle_alpha 90
_cell_angle_beta 90
_cell_angle_gamma 90
_cell_formula_units_Z 4
_cell_length_a 5.6243
_cell_length_b 15.6515
_cell_length_c 5.5017
_cell_volume 484.308
_citation_journal_id_ASTM JSSCBI
_cod_data_source_file Battle_JSSCBI_1988_1677.cif
_cod_data_source_block Co1Fe1O5Sr2
_cod_original_cell_volume 484.3076
_cod_original_sg_symbol_Hall '-I 2b 2 (z,y,-x)'
_cod_original_formula_sum 'Co1 Fe1 O5 Sr2'
_cod_database_code 1529600

loop_
_symmetry_equiv_pos_as_xyz
x,y,z
x,-y+1/2,-z
-x,-y,z
-x,y+1/2,-z
-x,-y,-z
-x,y-1/2,z
x,y,-z
x,-y-1/2,z
x+1/2,y+1/2,z+1/2
x+1/2,-y+1,-z+1/2
-x+1/2,-y+1/2,z+1/2
-x+1/2,y+1,-z+1/2
-x+1/2,-y+1/2,-z+1/2
-x+1/2,y,z+1/2
x+1/2,y+1/2,-z+1/2
x+1/2,-y,z+1/2

loop_
_atom_site_label
_atom_site_type_symbol
_atom_site_fract_x
_atom_site_fract_y
_atom_site_fract_z
_atom_site_occupancy
_atom_site_U_iso_or_equiv
O3 O-2 0.8669 0.25 0.626 0.5 0.0
Fe2 Fe+3 0.9335 0.25 0.0391 0.216 0.0
O1 O-2 0.25 0.994 0.25 1 0.0
Co1 Co+3 0 0 0 0.433 0.0
O2 O-2 0.0443 0.1409 0 1 0.0
Co2 Co+3 0.9335 0.25 0.0391 0.284 0.0
Fe1 Fe+3 0 0 0 0.567 0.0
Sr1 Sr+2 0.0112 0.1101 0.5 1 0.0
